data_7025849
loop_
_publ_author_name
'Clark, Lawrence'
'Deacon, Glen B.'
'Forsyth, Craig M.'
'Junk, Peter C.'
'Mountford, Philip'
'Townley, Josh P.'

_publ_section_title
;
 Low-coordinate rare-earth complexes of the asymmetric
 2,4-di-tert-butylphenolate ligand prepared by redox
 transmetallation/protolysis reactions, and their reactivity towards
 ring-opening polymerisation.
;
_journal_issue 29
_journal_name_full 'Dalton transactions (Cambridge, England : 2003)'
_journal_page_first 6693
_journal_page_last 6704
_journal_paper_doi 10.1039/c0dt00023j
_journal_volume 39
_journal_year 2010
_chemical_formula_moiety 'C56 H91 Er O6.50'
_chemical_formula_sum 'C56 H91 Er O6.5'
_chemical_formula_weight 1035.55
_chemical_name_systematic
;
?
;
_space_group_IT_number 158
_symmetry_cell_setting trigonal
_symmetry_space_group_name_Hall 'P 3 -2"c'
_symmetry_space_group_name_H-M 'P 3 c 1'
_atom_sites_solution_hydrogens geom
_atom_sites_solution_primary direct
_atom_sites_solution_secondary difmap
_audit_creation_method SHELXL-97
_cell_angle_alpha 90.00
_cell_angle_beta 90.00
_cell_angle_gamma 120.00
_cell_formula_units_Z 6
_cell_length_a 24.9188(2)
_cell_length_b 24.9188(2)
_cell_length_c 16.7294(3)
_cell_measurement_reflns_used 9992
_cell_measurement_temperature 123(2)
_cell_measurement_theta_max 29.48
_cell_measurement_theta_min 2.61
_cell_volume 8996.33(19)
_computing_cell_refinement 'Bruker Apex2 v2.0'
_computing_data_collection 'Bruker Apex2 v2.0'
_computing_data_reduction 'Bruker Apex2 v2.0'
_computing_molecular_graphics X-Seed
_computing_publication_material CIFTAB
_computing_structure_refinement 'SHELXL-97 (Sheldrick, 1997)'
_computing_structure_solution 'SHELXS-97 (Sheldrick, 1990)'
_diffrn_ambient_temperature 123(2)
_diffrn_measured_fraction_theta_full 0.999
_diffrn_measured_fraction_theta_max 0.999
_diffrn_measurement_device_type 'Bruker X8 Apex CCD'
_diffrn_measurement_method 'thin slice phi and omega scans'
_diffrn_radiation_monochromator graphite
_diffrn_radiation_source 'fine-focus sealed tube'
_diffrn_radiation_type MoK\a
_diffrn_radiation_wavelength 0.71073
_diffrn_reflns_av_R_equivalents 0.0453
_diffrn_reflns_av_sigmaI/netI 0.0305
_diffrn_reflns_limit_h_max 29
_diffrn_reflns_limit_h_min -29
_diffrn_reflns_limit_k_max 29
_diffrn_reflns_limit_k_min -29
_diffrn_reflns_limit_l_max 13
_diffrn_reflns_limit_l_min -19
_diffrn_reflns_number 81382
_diffrn_reflns_theta_full 25.00
_diffrn_reflns_theta_max 25.00
_diffrn_reflns_theta_min 0.94
_diffrn_standards_number 0
_exptl_absorpt_coefficient_mu 1.441
_exptl_absorpt_correction_T_max 0.90
_exptl_absorpt_correction_T_min 0.83
_exptl_absorpt_correction_type multi-scan
_exptl_absorpt_process_details SADABS
_exptl_crystal_colour pink
_exptl_crystal_density_diffrn 1.147
_exptl_crystal_density_method 'not measured'
_exptl_crystal_description block
_exptl_crystal_F_000 3282
_exptl_crystal_size_max 0.10
_exptl_crystal_size_mid 0.07
_exptl_crystal_size_min 0.07
_refine_diff_density_max 2.365
_refine_diff_density_min -2.103
_refine_diff_density_rms 0.109
_refine_ls_abs_structure_details 'Flack H D (1983), Acta Cryst. A39, 876-881'
_refine_ls_abs_structure_Flack 0.00(4)
_refine_ls_extinction_method none
_refine_ls_goodness_of_fit_ref 1.187
_refine_ls_hydrogen_treatment constr
_refine_ls_matrix_type full
_refine_ls_number_parameters 283
_refine_ls_number_reflns 9725
_refine_ls_number_restraints 29
_refine_ls_restrained_S_all 1.890
_refine_ls_R_factor_all 0.0760
_refine_ls_R_factor_gt 0.0703
_refine_ls_shift/su_max 0.027
_refine_ls_shift/su_mean 0.001
_refine_ls_structure_factor_coef Fsqd
_refine_ls_weighting_details 'calc w=1/[\s^2^(Fo^2^)+(0.0288P)^2^+66.9155P] where P=(Fo^2^+2Fc^2^)/3'
_refine_ls_weighting_scheme calc
_refine_ls_wR_factor_gt 0.1387
_refine_ls_wR_factor_ref 0.1416
_reflns_number_gt 8872
_reflns_number_total 9725
_reflns_threshold_expression >2sigma(I)
_cod_data_source_file c0dt00023j.txt
_cod_data_source_block josh05
_cod_original_cell_volume 8996.32(19)
_cod_original_sg_symbol_Hall 'P -3 c" c'
_cod_original_formula_sum 'C56 H91 Er O6.50'
_cod_database_code 7025849

loop_
_symmetry_equiv_pos_as_xyz
'x, y, z'
'-y, x-y, z'
'-x+y, -x, z'
'-x+y, y, z+1/2'
'x, x-y, z+1/2'
'-y, -x, z+1/2'

loop_
_atom_site_label
_atom_site_type_symbol
_atom_site_fract_x
_atom_site_fract_y
_atom_site_fract_z
_atom_site_U_iso_or_equiv
_atom_site_adp_type
_atom_site_occupancy
_atom_site_symmetry_multiplicity
_atom_site_calc_flag
_atom_site_refinement_flags
_atom_site_disorder_assembly
_atom_site_disorder_group
Er1 Er 0.6667 1.3333 0.9316(6) 0.0276(3) Uani 1 3 d S . .
Er2 Er 0.3333 0.6667 0.8687(6) 0.0311(3) Uani 1 3 d S . .
Er3 Er 0.0000 1.0000 0.9343(6) 0.0245(3) Uani 1 3 d S . .
O1 O 0.5892(5) 1.2609(5) 0.8748(8) 0.031(3) Uiso 1 1 d . . .
O2 O 0.7402(6) 1.4018(6) 1.0291(9) 0.043(3) Uiso 1 1 d . . .
O3 O 0.3434(5) 0.7463(5) 0.9257(9) 0.032(2) Uiso 1 1 d . . .
O4 O 0.3260(6) 0.5919(6) 0.7733(9) 0.049(3) Uiso 1 1 d . . .
O5 O 0.0700(5) 0.9902(5) 0.9930(8) 0.030(2) Uiso 1 1 d . . .
O6 O -0.0687(5) 1.0070(5) 0.8373(8) 0.029(2) Uiso 1 1 d . . .
O7 O 0.008(3) 0.648(3) 0.869(3) 0.173(14) Uiso 0.50 1 d PD . .
C1 C 0.5382(8) 1.2400(8) 0.8297(12) 0.042(4) Uiso 1 1 d . . .
C2 C 0.4902(9) 1.1758(9) 0.8299(13) 0.049(5) Uiso 1 1 d . . .
C3 C 0.4374(10) 1.1609(11) 0.7845(14) 0.066(6) Uiso 1 1 d . . .
H3 H 0.4048 1.1190 0.7831 0.079 Uiso 1 1 calc R . .
C4 C 0.4312(9) 1.2033(8) 0.7429(12) 0.049(5) Uiso 1 1 d . . .
C5 C 0.4767(10) 1.2659(10) 0.7393(14) 0.062(5) Uiso 1 1 d . . .
H5 H 0.4707 1.2951 0.7099 0.075 Uiso 1 1 calc R . .
C6 C 0.5335(8) 1.2840(8) 0.7830(12) 0.045(4) Uiso 1 1 d . . .
H6 H 0.5672 1.3252 0.7799 0.054 Uiso 1 1 calc R . .
C7 C 0.4949(9) 1.1267(9) 0.8759(13) 0.052(5) Uiso 1 1 d . . .
C8 C 0.4372(11) 1.0631(11) 0.8677(16) 0.082(7) Uiso 1 1 d . . .
H8A H 0.4005 1.0658 0.8822 0.124 Uiso 1 1 calc R . .
H8B H 0.4406 1.0337 0.9032 0.124 Uiso 1 1 calc R . .
H8C H 0.4333 1.0488 0.8122 0.124 Uiso 1 1 calc R . .
C9 C 0.5504(9) 1.1230(10) 0.8518(14) 0.063(6) Uiso 1 1 d . . .
H9A H 0.5522 1.0908 0.8831 0.094 Uiso 1 1 calc R . .
H9B H 0.5878 1.1630 0.8617 0.094 Uiso 1 1 calc R . .
H9C H 0.5477 1.1129 0.7948 0.094 Uiso 1 1 calc R . .
C10 C 0.4979(11) 1.1437(11) 0.9668(15) 0.071(6) Uiso 1 1 d . . .
H10A H 0.4615 1.1471 0.9808 0.107 Uiso 1 1 calc R . .
H10B H 0.5356 1.1834 0.9770 0.107 Uiso 1 1 calc R . .
H10C H 0.4985 1.1113 0.9993 0.107 Uiso 1 1 calc R . .
C11 C 0.3643(8) 1.1835(8) 0.6893(8) 0.095(8) Uiso 1 1 d D . .
C12 C 0.3367(13) 1.2167(11) 0.7326(12) 0.121(11) Uiso 1 1 d D . .
H12A H 0.3274 1.2018 0.7879 0.181 Uiso 1 1 calc R A 1
H12B H 0.2984 1.2086 0.7058 0.181 Uiso 1 1 calc R A 1
H12C H 0.3662 1.2613 0.7324 0.181 Uiso 1 1 calc R A 1
C13 C 0.3829(11) 1.2060(10) 0.6052(9) 0.080(7) Uiso 1 1 d D . .
H13A H 0.4033 1.1851 0.5810 0.120 Uiso 1 1 calc R B 1
H13B H 0.4116 1.2509 0.6055 0.120 Uiso 1 1 calc R B 1
H13C H 0.3460 1.1969 0.5740 0.120 Uiso 1 1 calc R B 1
C14 C 0.3249(16) 1.1143(8) 0.6946(18) 0.189(19) Uiso 1 1 d D . .
H14A H 0.3469 1.0951 0.6700 0.283 Uiso 1 1 calc R C 1
H14B H 0.2857 1.1008 0.6665 0.283 Uiso 1 1 calc R C 1
H14C H 0.3165 1.1019 0.7509 0.283 Uiso 1 1 calc R C 1
C15 C 0.7605(8) 1.3908(8) 1.1052(12) 0.046(4) Uiso 1 1 d . . .
H15A H 0.7664 1.3544 1.1018 0.056 Uiso 1 1 calc R . .
H15B H 0.7295 1.3829 1.1473 0.056 Uiso 1 1 calc R . .
C16 C 0.8201(11) 1.4476(11) 1.1239(16) 0.073(6) Uiso 1 1 d . . .
H16A H 0.8155 1.4684 1.1717 0.088 Uiso 1 1 calc R . .
H16B H 0.8527 1.4369 1.1347 0.088 Uiso 1 1 calc R . .
C17 C 0.8365(10) 1.4878(11) 1.0553(15) 0.069(6) Uiso 1 1 d . . .
H17A H 0.8660 1.4831 1.0204 0.083 Uiso 1 1 calc R . .
H17B H 0.8554 1.5317 1.0719 0.083 Uiso 1 1 calc R . .
C18 C 0.7770(10) 1.4675(10) 1.0133(15) 0.065(6) Uiso 1 1 d . . .
H18A H 0.7563 1.4896 1.0342 0.078 Uiso 1 1 calc R . .
H18B H 0.7839 1.4754 0.9552 0.078 Uiso 1 1 calc R . .
C19 C 0.3743(7) 0.7941(7) 0.9756(11) 0.035(4) Uiso 1 1 d . D .
C20 C 0.3629(8) 0.8445(8) 0.9790(12) 0.041(4) Uiso 1 1 d . . .
C21 C 0.4020(9) 0.8944(8) 1.0294(12) 0.050(5) Uiso 1 1 d D D .
H21 H 0.3944 0.9280 1.0338 0.060 Uiso 1 1 calc R . .
C22 C 0.4502(11) 0.8974(11) 1.0720(15) 0.068(6) Uiso 1 1 d . . .
C23 C 0.4604(10) 0.8496(10) 1.0685(15) 0.069(6) Uiso 1 1 d D D .
H23 H 0.4943 0.8514 1.0969 0.083 Uiso 1 1 calc R . .
C24 C 0.4206(8) 0.7958(9) 1.0222(12) 0.048(4) Uiso 1 1 d . . .
H24 H 0.4262 0.7608 1.0238 0.057 Uiso 1 1 calc R D .
C25 C 0.3098(8) 0.8448(8) 0.9296(13) 0.047(4) Uiso 1 1 d . . .
C26 C 0.3232(9) 0.8473(9) 0.8416(13) 0.056(5) Uiso 1 1 d . . .
H26A H 0.3631 0.8843 0.8300 0.084 Uiso 1 1 calc R . .
H26B H 0.2904 0.8491 0.8115 0.084 Uiso 1 1 calc R . .
H26C H 0.3247 0.8102 0.8261 0.084 Uiso 1 1 calc R . .
C27 C 0.2472(9) 0.7856(9) 0.9495(13) 0.056(5) Uiso 1 1 d . . .
H27A H 0.2498 0.7488 0.9357 0.083 Uiso 1 1 calc R . .
H27B H 0.2139 0.7858 0.9186 0.083 Uiso 1 1 calc R . .
H27C H 0.2385 0.7850 1.0067 0.083 Uiso 1 1 calc R . .
C28 C 0.3021(10) 0.9003(10) 0.9500(15) 0.070(6) Uiso 1 1 d . . .
H28A H 0.3410 0.9387 0.9395 0.105 Uiso 1 1 calc R . .
H28B H 0.2913 0.8985 1.0066 0.105 Uiso 1 1 calc R . .
H28C H 0.2691 0.8992 0.9170 0.105 Uiso 1 1 calc R . .
C29 C 0.4970(8) 0.9510(10) 1.1161(12) 0.061(10) Uiso 0.60 1 d PD D 1
C29' C 0.4845(12) 0.9583(12) 1.1222(16) 0.050(12) Uiso 0.40 1 d PD D 2
C30 C 0.4648(12) 0.9589(16) 1.1907(15) 0.070(11) Uiso 0.60 1 d PD D 1
H30A H 0.4954 0.9936 1.2230 0.106 Uiso 0.60 1 calc PR D 1
H30B H 0.4466 0.9208 1.2226 0.106 Uiso 0.60 1 calc PR D 1
H30C H 0.4321 0.9673 1.1738 0.106 Uiso 0.60 1 calc PR D 1
C30' C 0.500(2) 0.951(3) 1.210(2) 0.18(5) Uiso 0.40 1 d PD D 2
H30D H 0.4620 0.9268 1.2400 0.269 Uiso 0.40 1 calc PR D 2
H30E H 0.5252 0.9917 1.2340 0.269 Uiso 0.40 1 calc PR D 2
H30F H 0.5239 0.9289 1.2099 0.269 Uiso 0.40 1 calc PR D 2
C31 C 0.5192(16) 1.0095(17) 1.0635(19) 0.097(15) Uiso 0.60 1 d PD D 1
H31A H 0.5519 1.0456 1.0916 0.146 Uiso 0.60 1 calc PR D 1
H31B H 0.4843 1.0161 1.0528 0.146 Uiso 0.60 1 calc PR D 1
H31C H 0.5356 1.0039 1.0129 0.146 Uiso 0.60 1 calc PR D 1
C31' C 0.5464(16) 0.995(3) 1.076(3) 0.10(2) Uiso 0.40 1 d PD D 2
H31D H 0.5673 0.9709 1.0737 0.156 Uiso 0.40 1 calc PR D 2
H31E H 0.5730 1.0344 1.1040 0.156 Uiso 0.40 1 calc PR D 2
H31F H 0.5381 1.0040 1.0219 0.156 Uiso 0.40 1 calc PR D 2
C32 C 0.5554(10) 0.9496(11) 1.1452(18) 0.091(13) Uiso 0.60 1 d PD D 1
H32A H 0.5828 0.9881 1.1738 0.136 Uiso 0.60 1 calc PR D 1
H32B H 0.5775 0.9457 1.0990 0.136 Uiso 0.60 1 calc PR D 1
H32C H 0.5430 0.9143 1.1811 0.136 Uiso 0.60 1 calc PR D 1
C32' C 0.4531(18) 0.9985(16) 1.124(3) 0.10(2) Uiso 0.40 1 d PD D 2
H32D H 0.4135 0.9762 1.1527 0.144 Uiso 0.40 1 calc PR D 2
H32E H 0.4457 1.0072 1.0694 0.144 Uiso 0.40 1 calc PR D 2
H32F H 0.4802 1.0376 1.1517 0.144 Uiso 0.40 1 calc PR D 2
C33 C 0.2908(11) 0.5703(10) 0.6995(14) 0.066(6) Uiso 1 1 d . . .
H33A H 0.3108 0.6018 0.6570 0.079 Uiso 1 1 calc R . .
H33B H 0.2481 0.5625 0.7076 0.079 Uiso 1 1 calc R . .
C34 C 0.2895(11) 0.5125(11) 0.6768(15) 0.071(6) Uiso 1 1 d . . .
H34A H 0.3174 0.5198 0.6309 0.085 Uiso 1 1 calc R . .
H34B H 0.2470 0.4803 0.6617 0.085 Uiso 1 1 calc R . .
C35 C 0.3108(11) 0.4925(11) 0.7488(15) 0.071(6) Uiso 1 1 d . . .
H35A H 0.2755 0.4642 0.7830 0.085 Uiso 1 1 calc R . .
H35B H 0.3343 0.4717 0.7332 0.085 Uiso 1 1 calc R . .
C36 C 0.3512(11) 0.5520(10) 0.7896(15) 0.068(6) Uiso 1 1 d . . .
H36A H 0.3517 0.5453 0.8479 0.082 Uiso 1 1 calc R . .
H36B H 0.3941 0.5708 0.7691 0.082 Uiso 1 1 calc R . .
C37 C 0.0820(6) 0.9536(6) 1.0381(10) 0.018(3) Uiso 1 1 d . . .
C38 C 0.1437(6) 0.9613(6) 1.0411(10) 0.023(3) Uiso 1 1 d . . .
C39 C 0.1512(7) 0.9197(6) 1.0873(10) 0.026(3) Uiso 1 1 d . . .
H39 H 0.1915 0.9247 1.0897 0.032 Uiso 1 1 calc R . .
C40 C 0.1051(6) 0.8714(6) 1.1303(10) 0.028(3) Uiso 1 1 d . . .
C41 C 0.0476(7) 0.8678(7) 1.1293(11) 0.029(3) Uiso 1 1 d . . .
H41 H 0.0148 0.8367 1.1602 0.035 Uiso 1 1 calc R . .
C42 C 0.0372(7) 0.9082(7) 1.0845(10) 0.027(3) Uiso 1 1 d . . .
H42 H -0.0027 0.9043 1.0861 0.033 Uiso 1 1 calc R . .
C43 C 0.1976(7) 1.0142(7) 0.9925(11) 0.028(3) Uiso 1 1 d . . .
C44 C 0.1844(9) 1.0036(11) 0.9005(15) 0.058(5) Uiso 1 1 d . . .
H44A H 0.1779 0.9627 0.8857 0.087 Uiso 1 1 calc R . .
H44B H 0.2199 1.0357 0.8707 0.087 Uiso 1 1 calc R . .
H44C H 0.1472 1.0059 0.8874 0.087 Uiso 1 1 calc R . .
C45 C 0.2597(8) 1.0166(9) 1.0088(13) 0.051(5) Uiso 1 1 d . . .
H45A H 0.2556 0.9763 0.9962 0.076 Uiso 1 1 calc R . .
H45B H 0.2708 1.0264 1.0653 0.076 Uiso 1 1 calc R . .
H45C H 0.2922 1.0486 0.9753 0.076 Uiso 1 1 calc R . .
C46 C 0.2067(7) 1.0773(7) 1.0158(11) 0.036(4) Uiso 1 1 d . . .
H46A H 0.2416 1.1097 0.9856 0.055 Uiso 1 1 calc R . .
H46B H 0.2156 1.0841 1.0731 0.055 Uiso 1 1 calc R . .
H46C H 0.1690 1.0787 1.0037 0.055 Uiso 1 1 calc R . .
C47 C 0.1198(9) 0.8280(9) 1.1772(13) 0.052(5) Uiso 1 1 d . . .
C48 C 0.1619(11) 0.8587(11) 1.2469(15) 0.076(7) Uiso 1 1 d . . .
H48A H 0.1440 0.8775 1.2814 0.113 Uiso 1 1 calc R . .
H48B H 0.2025 0.8908 1.2275 0.113 Uiso 1 1 calc R . .
H48C H 0.1667 0.8277 1.2773 0.113 Uiso 1 1 calc R . .
C49 C 0.1457(12) 0.7982(12) 1.1222(16) 0.088(8) Uiso 1 1 d . . .
H49A H 0.1526 0.7686 1.1525 0.132 Uiso 1 1 calc R . .
H49B H 0.1850 0.8302 1.0995 0.132 Uiso 1 1 calc R . .
H49C H 0.1162 0.7764 1.0789 0.132 Uiso 1 1 calc R . .
C50 C 0.0614(9) 0.7735(9) 1.2142(14) 0.059(5) Uiso 1 1 d . . .
H50A H 0.0425 0.7894 1.2517 0.089 Uiso 1 1 calc R . .
H50B H 0.0729 0.7462 1.2426 0.089 Uiso 1 1 calc R . .
H50C H 0.0317 0.7500 1.1717 0.089 Uiso 1 1 calc R . .
C51 C -0.1330(8) 0.9856(9) 0.8583(13) 0.049(4) Uiso 1 1 d . . .
H51A H -0.1369 0.9912 0.9161 0.059 Uiso 1 1 calc R . .
H51B H -0.1595 0.9412 0.8449 0.059 Uiso 1 1 calc R . .
C52 C -0.1512(10) 1.0236(10) 0.8110(14) 0.058(5) Uiso 1 1 d . . .
H52A H -0.1955 0.9993 0.7959 0.070 Uiso 1 1 calc R . .
H52B H -0.1444 1.0604 0.8417 0.070 Uiso 1 1 calc R . .
C53 C -0.1129(10) 1.0416(10) 0.7418(14) 0.059(5) Uiso 1 1 d . . .
H53A H -0.1015 1.0843 0.7259 0.071 Uiso 1 1 calc R . .
H53B H -0.1353 1.0134 0.6968 0.071 Uiso 1 1 calc R . .
C54 C -0.0560(7) 1.0386(8) 0.7615(11) 0.038(4) Uiso 1 1 d . . .
H54A H -0.0477 1.0154 0.7199 0.045 Uiso 1 1 calc R . .
H54B H -0.0195 1.0808 0.7657 0.045 Uiso 1 1 calc R . .
C55 C -0.049(3) 0.616(4) 0.909(6) 0.173(14) Uiso 0.50 1 d PD . .
H55A H -0.0484 0.5872 0.9497 0.208 Uiso 0.50 1 calc PR . .
H55B H -0.0832 0.5925 0.8714 0.208 Uiso 0.50 1 calc PR . .
C56 C -0.055(4) 0.665(4) 0.947(6) 0.173(14) Uiso 0.50 1 d PD . .
H56A H -0.0807 0.6763 0.9143 0.208 Uiso 0.50 1 calc PR . .
H56B H -0.0743 0.6517 1.0006 0.208 Uiso 0.50 1 calc PR . .
C57 C 0.006(4) 0.718(4) 0.956(5) 0.173(14) Uiso 0.50 1 d PD . .
H57A H 0.0176 0.7274 1.0126 0.208 Uiso 0.50 1 calc PR . .
H57B H 0.0091 0.7548 0.9294 0.208 Uiso 0.50 1 calc PR . .
C58 C 0.047(3) 0.700(3) 0.916(5) 0.173(14) Uiso 0.50 1 d PD . .
H58A H 0.0779 0.7336 0.8818 0.208 Uiso 0.50 1 calc PR . .
H58B H 0.0698 0.6889 0.9558 0.208 Uiso 0.50 1 calc PR . .

loop_
_atom_site_aniso_label
_atom_site_aniso_U_11
_atom_site_aniso_U_22
_atom_site_aniso_U_33
_atom_site_aniso_U_23
_atom_site_aniso_U_13
_atom_site_aniso_U_12
Er1 0.0241(4) 0.0241(4) 0.0346(7) 0.000 0.000 0.01204(18)
Er2 0.0386(4) 0.0386(4) 0.0161(7) 0.000 0.000 0.0193(2)
Er3 0.0240(4) 0.0240(4) 0.0255(6) 0.000 0.000 0.01201(18)

loop_
_atom_type_symbol
_atom_type_description
_atom_type_scat_dispersion_real
_atom_type_scat_dispersion_imag
_atom_type_scat_source
C C 0.0033 0.0016 'International Tables Vol C Tables 4.2.6.8 and 6.1.1.4'
H H 0.0000 0.0000 'International Tables Vol C Tables 4.2.6.8 and 6.1.1.4'
O O 0.0106 0.0060 'International Tables Vol C Tables 4.2.6.8 and 6.1.1.4'
Er Er -0.2586 4.9576 'International Tables Vol C Tables 4.2.6.8 and 6.1.1.4'

loop_
_geom_angle_atom_site_label_1
_geom_angle_atom_site_label_2
_geom_angle_atom_site_label_3
_geom_angle
_geom_angle_site_symmetry_1
_geom_angle_site_symmetry_3
O1 Er1 O1 101.1(3) 2_775 .
O1 Er1 O1 101.1(3) 2_775 3_575
O1 Er1 O1 101.1(3) . 3_575
O1 Er1 O2 88.9(4) 2_775 3_575
O1 Er1 O2 88.7(4) . 3_575
O1 Er1 O2 164.3(4) 3_575 3_575
O1 Er1 O2 88.7(4) 2_775 .
O1 Er1 O2 164.3(4) . .
O1 Er1 O2 88.9(4) 3_575 .
O2 Er1 O2 79.2(5) 3_575 .
O1 Er1 O2 164.3(4) 2_775 2_775
O1 Er1 O2 88.9(4) . 2_775
O1 Er1 O2 88.7(4) 3_575 2_775
O2 Er1 O2 79.2(5) 3_575 2_775
O2 Er1 O2 79.2(5) . 2_775
O3 Er2 O3 101.0(4) . 2_665
O3 Er2 O3 101.0(4) . 3_565
O3 Er2 O3 101.0(4) 2_665 3_565
O3 Er2 O4 89.3(4) . 3_565
O3 Er2 O4 87.5(4) 2_665 3_565
O3 Er2 O4 165.0(4) 3_565 3_565
O3 Er2 O4 87.5(4) . 2_665
O3 Er2 O4 165.0(4) 2_665 2_665
O3 Er2 O4 89.3(5) 3_565 2_665
O4 Er2 O4 80.3(5) 3_565 2_665
O3 Er2 O4 165.0(4) . .
O3 Er2 O4 89.3(4) 2_665 .
O3 Er2 O4 87.5(4) 3_565 .
O4 Er2 O4 80.3(5) 3_565 .
O4 Er2 O4 80.3(5) 2_665 .
O5 Er3 O5 100.3(4) . 3_465
O5 Er3 O5 100.3(4) . 2_675
O5 Er3 O5 100.3(4) 3_465 2_675
O5 Er3 O6 165.6(4) . .
O5 Er3 O6 87.9(4) 3_465 .
O5 Er3 O6 89.8(4) 2_675 .
O5 Er3 O6 87.9(4) . 2_675
O5 Er3 O6 89.8(4) 3_465 2_675
O5 Er3 O6 165.6(4) 2_675 2_675
O6 Er3 O6 80.2(4) . 2_675
O5 Er3 O6 89.8(4) . 3_465
O5 Er3 O6 165.6(4) 3_465 3_465
O5 Er3 O6 87.9(4) 2_675 3_465
O6 Er3 O6 80.2(4) . 3_465
O6 Er3 O6 80.2(4) 2_675 3_465
C1 O1 Er1 151.1(10) . .
C18 O2 C15 106.9(14) . .
C18 O2 Er1 120.4(11) . .
C15 O2 Er1 132.5(10) . .
C19 O3 Er2 150.3(10) . .
C36 O4 C33 107.1(15) . .
C36 O4 Er2 121.5(12) . .
C33 O4 Er2 130.8(11) . .
C37 O5 Er3 145.4(9) . .
C54 O6 C51 108.2(12) . .
C54 O6 Er3 131.1(9) . .
C51 O6 Er3 120.0(9) . .
C55 O7 C58 107(7) . .
O1 C1 C6 116.4(15) . .
O1 C1 C2 121.9(16) . .
C6 C1 C2 121.6(16) . .
C3 C2 C1 116.2(18) . .
C3 C2 C7 120.6(18) . .
C1 C2 C7 123.2(17) . .
C4 C3 C2 123(2) . .
C3 C4 C5 124(2) . .
C3 C4 C11 121.3(17) . .
C5 C4 C11 115.0(16) . .
C4 C5 C6 116.5(19) . .
C1 C6 C5 119.3(17) . .
C9 C7 C2 111.5(17) . .
C9 C7 C8 109.5(18) . .
C2 C7 C8 112.7(18) . .
C9 C7 C10 111.0(18) . .
C2 C7 C10 106.9(17) . .
C8 C7 C10 105.1(18) . .
C14 C11 C13 112.85(15) . .
C14 C11 C12 112.85(15) . .
C13 C11 C12 112.84(15) . .
C14 C11 C4 106.2(17) . .
C13 C11 C4 107.8(14) . .
C12 C11 C4 103.5(15) . .
O2 C15 C16 106.4(15) . .
C17 C16 C15 107.2(19) . .
C16 C17 C18 105(2) . .
O2 C18 C17 105.2(17) . .
O3 C19 C24 118.7(15) . .
O3 C19 C20 122.2(15) . .
C24 C19 C20 119.0(16) . .
C21 C20 C19 116.6(16) . .
C21 C20 C25 121.7(15) . .
C19 C20 C25 121.7(15) . .
C22 C21 C20 124.2(18) . .
C23 C22 C21 119(2) . .
C23 C22 C29 114(2) . .
C21 C22 C29 126(2) . .
C23 C22 C29' 129(2) . .
C21 C22 C29' 112(2) . .
C29 C22 C29' 16.6(13) . .
C22 C23 C24 120(2) . .
C19 C24 C23 120.8(18) . .
C26 C25 C28 107.9(16) . .
C26 C25 C27 110.2(15) . .
C28 C25 C27 106.8(16) . .
C26 C25 C20 110.4(15) . .
C28 C25 C20 112.0(16) . .
C27 C25 C20 109.5(15) . .
C22 C29 C32 118.1(18) . .
C22 C29 C31 109(2) . .
C32 C29 C31 107.53(16) . .
C22 C29 C30 107.1(19) . .
C32 C29 C30 107.51(15) . .
C31 C29 C30 107.52(15) . .
C30' C29' C31' 107.52(16) . .
C30' C29' C32' 107.52(15) . .
C31' C29' C32' 107.52(16) . .
C30' C29' C22 116(3) . .
C31' C29' C22 102(3) . .
C32' C29' C22 115.6(19) . .
O4 C33 C34 107.2(17) . .
C33 C34 C35 106(2) . .
C36 C35 C34 102.4(19) . .
O4 C36 C35 107.0(18) . .
O5 C37 C42 121.3(12) . .
O5 C37 C38 121.0(12) . .
C42 C37 C38 117.7(12) . .
C39 C38 C37 116.8(12) . .
C39 C38 C43 123.0(13) . .
C37 C38 C43 120.2(12) . .
C40 C39 C38 125.6(13) . .
C39 C40 C41 115.6(13) . .
C39 C40 C47 119.9(14) . .
C41 C40 C47 124.4(14) . .
C42 C41 C40 121.5(14) . .
C37 C42 C41 122.5(14) . .
C46 C43 C45 106.6(13) . .
C46 C43 C38 111.2(12) . .
C45 C43 C38 111.3(13) . .
C46 C43 C44 109.6(14) . .
C45 C43 C44 107.5(13) . .
C38 C43 C44 110.4(13) . .
C48 C47 C49 111.2(19) . .
C48 C47 C40 113.2(17) . .
C49 C47 C40 110.4(17) . .
C48 C47 C50 104.4(17) . .
C49 C47 C50 104.9(18) . .
C40 C47 C50 112.3(16) . .
O6 C51 C52 105.8(15) . .
C53 C52 C51 105.5(18) . .
C52 C53 C54 107.9(17) . .
O6 C54 C53 105.5(14) . .
O7 C55 C56 104(6) . .
C57 C56 C55 108(7) . .
C56 C57 C58 105(7) . .
O7 C58 C57 105(6) . .

loop_
_geom_bond_atom_site_label_1
_geom_bond_atom_site_label_2
_geom_bond_distance
_geom_bond_site_symmetry_2
Er1 O1 2.098(10) 2_775
Er1 O1 2.098(10) .
Er1 O1 2.098(10) 3_575
Er1 O2 2.408(13) 3_575
Er1 O2 2.408(13) .
Er1 O2 2.408(13) 2_775
Er2 O3 2.100(10) .
Er2 O3 2.100(10) 2_665
Er2 O3 2.100(10) 3_565
Er2 O4 2.389(12) 3_565
Er2 O4 2.389(13) 2_665
Er2 O4 2.389(12) .
Er3 O5 2.119(10) .
Er3 O5 2.119(10) 3_465
Er3 O5 2.119(10) 2_675
Er3 O6 2.427(10) .
Er3 O6 2.427(10) 2_675
Er3 O6 2.427(10) 3_465
O1 C1 1.34(2) .
O2 C18 1.44(2) .
O2 C15 1.45(2) .
O3 C19 1.339(19) .
O4 C36 1.44(2) .
O4 C33 1.45(2) .
O5 C37 1.329(16) .
O6 C54 1.442(19) .
O6 C51 1.46(2) .
O7 C55 1.40(3) .
O7 C58 1.40(3) .
C1 C6 1.40(2) .
C1 C2 1.44(3) .
C2 C3 1.40(3) .
C2 C7 1.50(3) .
C3 C4 1.34(3) .
C4 C5 1.40(3) .
C4 C11 1.73(2) .
C5 C6 1.45(3) .
C7 C9 1.49(3) .
C7 C8 1.52(3) .
C7 C10 1.57(3) .
C11 C14 1.5002(12) .
C11 C13 1.5002(12) .
C11 C12 1.5002(11) .
C15 C16 1.48(3) .
C16 C17 1.44(3) .
C17 C18 1.48(3) .
C19 C24 1.38(2) .
C19 C20 1.42(2) .
C20 C21 1.41(2) .
C20 C25 1.56(2) .
C21 C22 1.36(3) .
C22 C23 1.34(3) .
C22 C29 1.46(3) .
C22 C29' 1.56(3) .
C23 C24 1.43(3) .
C25 C26 1.50(3) .
C25 C28 1.53(3) .
C25 C27 1.56(3) .
C29 C32 1.5498(17) .
C29 C31 1.5498(16) .
C29 C30 1.5500(16) .
C29' C30' 1.5499(16) .
C29' C31' 1.5498(18) .
C29' C32' 1.5498(16) .
C33 C34 1.47(3) .
C34 C35 1.50(3) .
C35 C36 1.48(3) .
C37 C42 1.366(19) .
C37 C38 1.450(18) .
C38 C39 1.379(19) .
C38 C43 1.56(2) .
C39 C40 1.38(2) .
C40 C41 1.39(2) .
C40 C47 1.52(2) .
C41 C42 1.38(2) .
C43 C46 1.52(2) .
C43 C45 1.54(2) .
C43 C44 1.57(3) .
C47 C48 1.50(3) .
C47 C49 1.52(3) .
C47 C50 1.54(3) .
C51 C52 1.47(3) .
C52 C53 1.42(3) .
C53 C54 1.49(2) .
C55 C56 1.45(3) .
C56 C57 1.43(3) .
C57 C58 1.47(3) .
